data_7062378
loop_
_publ_author_name
'Gurbanov, Atash V.'
'Mahmoud, Abdallah G.'
'Aliyeva, Vusala A.'
'Guedes da Silva, M. F\'atima C.'
'Pombeiro, Armando J. L.'

_publ_section_title
;
 Novel cyano-activated Cu(ii) complexes of arylhydrazones of active
 methylene nitriles and their catalytic application for azide--alkyne
 cycloaddition in water and glycerol
;
_journal_issue 17
_journal_name_full 'New Journal of Chemistry'
_journal_page_first 7965
_journal_page_last 7974
_journal_paper_doi 10.1039/D3NJ00512G
_journal_volume 47
_journal_year 2023
_chemical_formula_moiety 'C44 H34 Cu3 N12 O10 [+ solvent]'
_chemical_formula_sum 'C44 H34 Cu3 N12 O10'
_chemical_formula_weight 1081.45
_space_group_crystal_system monoclinic
_space_group_IT_number 15
_space_group_name_Hall '-C 2yc'
_space_group_name_H-M_alt 'C 1 2/c 1'
_atom_sites_solution_hydrogens geom
_atom_sites_solution_primary direct
_atom_sites_solution_secondary difmap
_audit_creation_method SHELXL-2019/1
_audit_update_record
;
2023-01-05 deposited with the CCDC.	2023-03-14 downloaded from the CCDC.
;
_cell_angle_alpha 90
_cell_angle_beta 101.999(7)
_cell_angle_gamma 90
_cell_formula_units_Z 4
_cell_length_a 30.947(5)
_cell_length_b 8.1219(10)
_cell_length_c 20.211(2)
_cell_measurement_reflns_used 3655
_cell_measurement_temperature 296(2)
_cell_measurement_theta_max 22.31
_cell_measurement_theta_min 2.60
_cell_volume 4969.0(11)
_computing_cell_refinement 'Bruker SAINT'
_computing_data_collection 'Bruker APEX3'
_computing_data_reduction 'Bruker SAINT'
_computing_molecular_graphics 'Bruker SHELXTL'
_computing_structure_refinement 'SHELXL-2019/1 (Sheldrick, 2019)'
_computing_structure_solution 'SHELXT 2019/1 (Sheldrick, 2019)'
_diffrn_ambient_temperature 296(2)
_diffrn_measured_fraction_theta_full 0.997
_diffrn_measured_fraction_theta_max 0.990
_diffrn_measurement_device_type 'Bruker D8 Quest PHOTON 100 detector'
_diffrn_measurement_method '\f and \w scans'
_diffrn_radiation_type MoK\a
_diffrn_radiation_wavelength 0.71073
_diffrn_reflns_av_R_equivalents 0.0993
_diffrn_reflns_av_unetI/netI 0.0794
_diffrn_reflns_Laue_measured_fraction_full 0.997
_diffrn_reflns_Laue_measured_fraction_max 0.990
_diffrn_reflns_limit_h_max 37
_diffrn_reflns_limit_h_min -37
_diffrn_reflns_limit_k_max 9
_diffrn_reflns_limit_k_min -9
_diffrn_reflns_limit_l_max 21
_diffrn_reflns_limit_l_min -24
_diffrn_reflns_number 35267
_diffrn_reflns_point_group_measured_fraction_full 0.997
_diffrn_reflns_point_group_measured_fraction_max 0.990
_diffrn_reflns_theta_full 25.242
_diffrn_reflns_theta_max 25.598
_diffrn_reflns_theta_min 3.031
_exptl_absorpt_coefficient_mu 1.338
_exptl_absorpt_correction_T_max 0.865
_exptl_absorpt_correction_T_min 0.801
_exptl_absorpt_correction_type multi-scan
_exptl_absorpt_process_details 'SADABS (Bruker, 2008)'
_exptl_crystal_colour brown
_exptl_crystal_density_diffrn 1.446
_exptl_crystal_description prism
_exptl_crystal_F_000 2196
_exptl_crystal_size_max 0.160
_exptl_crystal_size_mid 0.160
_exptl_crystal_size_min 0.100
_refine_diff_density_max 0.380
_refine_diff_density_min -0.465
_refine_diff_density_rms 0.075
_refine_ls_extinction_method none
_refine_ls_goodness_of_fit_ref 0.986
_refine_ls_hydrogen_treatment constr
_refine_ls_matrix_type full
_refine_ls_number_parameters 314
_refine_ls_number_reflns 4626
_refine_ls_number_restraints 0
_refine_ls_restrained_S_all 0.986
_refine_ls_R_factor_all 0.1192
_refine_ls_R_factor_gt 0.0522
_refine_ls_shift/su_max 0.001
_refine_ls_shift/su_mean 0.000
_refine_ls_structure_factor_coef Fsqd
_refine_ls_weighting_details 'w=1/[\s^2^(Fo^2^)+(0.0856P)^2^] where P=(Fo^2^+2Fc^2^)/3'
_refine_ls_weighting_scheme calc
_refine_ls_wR_factor_gt 0.1304
_refine_ls_wR_factor_ref 0.1590
_reflns_Friedel_coverage 0.000
_reflns_number_gt 2508
_reflns_number_total 4626
_reflns_threshold_expression 'I > 2\s(I)'
_cod_data_source_file d3nj00512g2.cif
_cod_data_source_block AK38
_cod_depositor_comments 'Adding full bibliography for 7062374--7062378.cif.'
_cod_original_cell_volume 4969.1(11)
_cod_original_sg_symbol_H-M 'C 2/c'
_cod_database_code 7062378
_shelx_shelxl_version_number 2019/1
_shelx_space_group_comment
;
The symmetry employed for this shelxl refinement is uniquely defined
by the following loop, which should always be used as a source of
symmetry information in preference to the above space-group names.
They are only intended as comments.
;
_shelx_estimated_absorpt_t_min 0.814
_shelx_estimated_absorpt_t_max 0.878

loop_
_space_group_symop_operation_xyz
'x, y, z'
'-x, y, -z+1/2'
'x+1/2, y+1/2, z'
'-x+1/2, y+1/2, -z+1/2'
'-x, -y, -z'
'x, -y, z-1/2'
'-x+1/2, -y+1/2, -z'
'x+1/2, -y+1/2, z-1/2'

loop_
_atom_site_label
_atom_site_type_symbol
_atom_site_fract_x
_atom_site_fract_y
_atom_site_fract_z
_atom_site_U_iso_or_equiv
_atom_site_adp_type
_atom_site_occupancy
_atom_site_site_symmetry_order
_atom_site_calc_flag
_atom_site_refinement_flags_posn
_atom_site_refinement_flags_adp
_atom_site_refinement_flags_occupancy
_atom_site_disorder_assembly
_atom_site_disorder_group
Cu1 Cu 0.73739(2) 0.71928(8) 0.31587(3) 0.0520(3) Uani 1 1 d . . . . .
Cu2 Cu 0.500000 1.000000 0.500000 0.0552(3) Uani 1 2 d S . P . .
O5 O 0.79397(13) 0.4388(5) 0.48394(17) 0.0664(11) Uani 1 1 d . . . . .
N2 N 0.69416(14) 0.6647(5) 0.42832(19) 0.0480(11) Uani 1 1 d . . . . .
N1 N 0.69054(13) 0.7239(5) 0.36693(19) 0.0440(10) Uani 1 1 d . . . . .
O2 O 0.64849(13) 0.9484(6) 0.17415(19) 0.0808(13) Uani 1 1 d . . . . .
O3 O 0.56784(14) 0.8723(5) 0.4859(2) 0.0748(12) Uani 1 1 d . . . . .
O1 O 0.70076(14) 0.8129(6) 0.23863(18) 0.0769(13) Uani 1 1 d . . . . .
N5 N 0.78670(15) 0.7620(6) 0.2649(2) 0.0562(12) Uani 1 1 d . . . . .
O4 O 0.51514(14) 0.9816(5) 0.4065(2) 0.0751(12) Uani 1 1 d . . . . .
N3 N 0.77442(14) 0.5747(5) 0.37922(19) 0.0541(11) Uani 1 1 d . . . . .
H3N H 0.797563 0.535470 0.367584 0.065 Uiso 1 1 calc R U . . .
N6 N 0.46572(16) 0.7900(5) 0.4854(3) 0.0601(12) Uani 1 1 d . . . . .
C1 C 0.64947(17) 0.8065(6) 0.3458(2) 0.0440(12) Uani 1 1 d . . . . .
C2 C 0.63594(17) 0.8759(6) 0.2807(2) 0.0471(13) Uani 1 1 d . . . . .
C6 C 0.62015(18) 0.8217(6) 0.3905(3) 0.0508(13) Uani 1 1 d . . . . .
H6 H 0.628238 0.776151 0.433493 0.061 Uiso 1 1 calc R U . . .
C13 C 0.72827(18) 0.5801(6) 0.4599(2) 0.0473(13) Uani 1 1 d . . . . .
C3 C 0.59530(19) 0.9518(7) 0.2648(3) 0.0616(15) Uani 1 1 d . . . . .
H3 H 0.586257 0.996260 0.221713 0.074 Uiso 1 1 calc R U . . .
C5 C 0.58072(19) 0.9000(6) 0.3733(3) 0.0560(15) Uani 1 1 d . . . . .
C14 C 0.76749(18) 0.5321(6) 0.4371(3) 0.0532(14) Uani 1 1 d . . . . .
C4 C 0.56753(19) 0.9648(7) 0.3093(3) 0.0629(15) Uani 1 1 d . . . . .
H4 H 0.540257 1.016534 0.296474 0.076 Uiso 1 1 calc R U . . .
N4 N 0.72077(18) 0.5090(7) 0.5810(2) 0.0822(16) Uani 1 1 d . . . . .
C15 C 0.72486(18) 0.5355(7) 0.5279(3) 0.0586(15) Uani 1 1 d . . . . .
C22 C 0.66288(19) 0.8791(7) 0.2275(3) 0.0554(14) Uani 1 1 d . . . . .
C21 C 0.7807(2) 0.7150(7) 0.2000(3) 0.0654(16) Uani 1 1 d . . . . .
H21 H 0.754919 0.659237 0.180799 0.079 Uiso 1 1 calc R U . . .
C20 C 0.8107(2) 0.7451(8) 0.1610(3) 0.0716(19) Uani 1 1 d . . . . .
H20 H 0.805647 0.708279 0.116504 0.086 Uiso 1 1 calc R U . . .
C16 C 0.8348(2) 0.3779(8) 0.4704(3) 0.0782(18) Uani 1 1 d . . . . .
H16A H 0.850360 0.317941 0.508986 0.117 Uiso 1 1 calc R U . . .
H16B H 0.852543 0.468655 0.461333 0.117 Uiso 1 1 calc R U . . .
H16C H 0.828714 0.306228 0.431789 0.117 Uiso 1 1 calc R U . . .
C7 C 0.5532(2) 0.9166(7) 0.4277(4) 0.0603(16) Uani 1 1 d . . . . .
C19 C 0.8478(3) 0.8288(9) 0.1874(4) 0.093(2) Uani 1 1 d . . . . .
H19 H 0.867907 0.854382 0.160551 0.111 Uiso 1 1 calc R U . . .
C8 C 0.4361(2) 0.7636(8) 0.4304(4) 0.0799(19) Uani 1 1 d . . . . .
H8 H 0.432478 0.841914 0.396124 0.096 Uiso 1 1 calc R U . . .
C17 C 0.8231(2) 0.8414(9) 0.2909(3) 0.086(2) Uani 1 1 d . . . . .
H17 H 0.827471 0.876090 0.335666 0.104 Uiso 1 1 calc R U . . .
C18 C 0.8559(2) 0.8765(9) 0.2543(4) 0.107(3) Uani 1 1 d . . . . .
H18 H 0.882011 0.929540 0.274298 0.128 Uiso 1 1 calc R U . . .
C12 C 0.4704(3) 0.6749(9) 0.5342(4) 0.104(3) Uani 1 1 d . . . . .
H12 H 0.491362 0.690782 0.573842 0.125 Uiso 1 1 calc R U . . .
C9 C 0.4099(3) 0.6251(11) 0.4207(4) 0.100(2) Uani 1 1 d . . . . .
H9 H 0.388961 0.610915 0.380898 0.121 Uiso 1 1 calc R U . . .
C10 C 0.4152(3) 0.5102(9) 0.4700(6) 0.111(3) Uani 1 1 d . . . . .
H10 H 0.398172 0.414916 0.464264 0.133 Uiso 1 1 calc R U . . .
C11 C 0.4452(3) 0.5346(10) 0.5271(5) 0.129(3) Uani 1 1 d . . . . .
H11 H 0.448858 0.457196 0.561769 0.155 Uiso 1 1 calc R U . . .

loop_
_atom_site_aniso_label
_atom_site_aniso_U_11
_atom_site_aniso_U_22
_atom_site_aniso_U_33
_atom_site_aniso_U_23
_atom_site_aniso_U_13
_atom_site_aniso_U_12
Cu1 0.0534(5) 0.0710(5) 0.0402(4) -0.0019(3) 0.0295(3) -0.0032(3)
Cu2 0.0599(6) 0.0592(6) 0.0582(6) -0.0030(5) 0.0391(5) 0.0012(5)
O5 0.068(3) 0.086(3) 0.053(2) 0.012(2) 0.033(2) 0.015(2)
N2 0.051(3) 0.062(3) 0.037(2) -0.006(2) 0.023(2) -0.006(2)
N1 0.044(3) 0.057(3) 0.037(2) -0.009(2) 0.0226(19) -0.005(2)
O2 0.056(3) 0.143(4) 0.049(2) 0.024(3) 0.022(2) 0.002(3)
O3 0.094(3) 0.083(3) 0.064(3) 0.003(2) 0.054(2) 0.003(2)
O1 0.065(3) 0.127(4) 0.051(2) 0.022(2) 0.041(2) 0.025(3)
N5 0.053(3) 0.076(3) 0.048(3) -0.007(2) 0.030(2) -0.007(2)
O4 0.065(3) 0.082(3) 0.093(3) -0.016(2) 0.050(2) -0.002(2)
N3 0.055(3) 0.071(3) 0.044(2) -0.008(2) 0.028(2) 0.003(2)
N6 0.061(3) 0.061(3) 0.067(3) 0.001(3) 0.034(3) 0.008(2)
C1 0.052(3) 0.046(3) 0.042(3) -0.009(2) 0.026(2) -0.009(3)
C2 0.046(3) 0.060(3) 0.041(3) -0.005(2) 0.022(2) -0.007(3)
C6 0.059(4) 0.057(3) 0.046(3) -0.005(2) 0.032(3) -0.002(3)
C13 0.051(3) 0.057(3) 0.039(3) -0.007(3) 0.022(3) -0.010(3)
C3 0.058(4) 0.083(4) 0.049(3) 0.010(3) 0.024(3) -0.002(3)
C5 0.064(4) 0.056(3) 0.060(4) -0.010(3) 0.040(3) -0.007(3)
C14 0.065(4) 0.055(4) 0.044(3) -0.004(3) 0.021(3) -0.005(3)
C4 0.051(4) 0.070(4) 0.074(4) -0.001(3) 0.028(3) 0.005(3)
N4 0.095(4) 0.109(4) 0.053(3) 0.018(3) 0.039(3) 0.025(3)
C15 0.067(4) 0.074(4) 0.043(3) -0.002(3) 0.028(3) 0.003(3)
C22 0.049(4) 0.080(4) 0.044(3) 0.001(3) 0.024(3) -0.008(3)
C21 0.065(4) 0.084(4) 0.056(3) 0.006(3) 0.030(3) 0.014(3)
C20 0.090(5) 0.082(5) 0.058(4) 0.012(3) 0.050(4) 0.012(4)
C16 0.066(4) 0.110(5) 0.065(4) 0.005(4) 0.031(3) 0.011(4)
C7 0.055(4) 0.046(3) 0.092(5) -0.019(3) 0.044(4) -0.011(3)
C19 0.125(7) 0.079(5) 0.102(6) 0.015(4) 0.090(5) 0.009(5)
C8 0.083(5) 0.082(5) 0.077(5) 0.000(4) 0.022(4) -0.003(4)
C17 0.088(5) 0.106(5) 0.078(4) -0.029(4) 0.048(4) -0.027(4)
C18 0.094(6) 0.111(6) 0.134(7) -0.032(5) 0.066(5) -0.048(5)
C12 0.124(7) 0.084(5) 0.096(6) 0.017(5) 0.005(5) -0.021(5)
C9 0.086(6) 0.099(6) 0.115(6) -0.020(5) 0.017(5) -0.018(5)
C10 0.095(7) 0.062(5) 0.184(10) -0.004(6) 0.048(7) -0.016(4)
C11 0.156(9) 0.086(6) 0.133(8) 0.022(5) 0.003(7) -0.043(6)

loop_
_atom_type_symbol
_atom_type_description
_atom_type_scat_dispersion_real
_atom_type_scat_dispersion_imag
_atom_type_scat_source
C C 0.0033 0.0016 'International Tables Vol C Tables 4.2.6.8 and 6.1.1.4'
H H 0.0000 0.0000 'International Tables Vol C Tables 4.2.6.8 and 6.1.1.4'
N N 0.0061 0.0033 'International Tables Vol C Tables 4.2.6.8 and 6.1.1.4'
O O 0.0106 0.0060 'International Tables Vol C Tables 4.2.6.8 and 6.1.1.4'
Cu Cu 0.3201 1.2651 'International Tables Vol C Tables 4.2.6.8 and 6.1.1.4'

loop_
_geom_angle_atom_site_label_1
_geom_angle_atom_site_label_2
_geom_angle_atom_site_label_3
_geom_angle
_geom_angle_site_symmetry_1
_geom_angle_site_symmetry_3
_geom_angle_publ_flag
O1 Cu1 N3 164.95(18) . . ?
O1 Cu1 N1 92.59(16) . . ?
N3 Cu1 N1 93.72(17) . . ?
O1 Cu1 N5 84.11(17) . . ?
N3 Cu1 N5 92.03(18) . . ?
N1 Cu1 N5 169.04(18) . . ?
N6 Cu2 N6 180.0 . 5_676 ?
N6 Cu2 O4 91.06(17) . . ?
N6 Cu2 O4 88.94(17) 5_676 . ?
N6 Cu2 O4 88.94(17) . 5_676 ?
N6 Cu2 O4 91.06(17) 5_676 5_676 ?
O4 Cu2 O4 180.0 . 5_676 ?
N6 Cu2 O3 93.69(16) . . ?
N6 Cu2 O3 86.31(16) 5_676 . ?
O4 Cu2 O3 59.14(15) . . ?
O4 Cu2 O3 120.86(15) 5_676 . ?
N6 Cu2 O3 86.31(16) . 5_676 ?
N6 Cu2 O3 93.69(16) 5_676 5_676 ?
O4 Cu2 O3 120.86(15) . 5_676 ?
O4 Cu2 O3 59.14(15) 5_676 5_676 ?
O3 Cu2 O3 180.0 . 5_676 ?
N6 Cu2 C7 85.61(17) . 5_676 ?
N6 Cu2 C7 94.39(17) 5_676 5_676 ?
O4 Cu2 C7 149.47(19) . 5_676 ?
O4 Cu2 C7 30.53(19) 5_676 5_676 ?
O3 Cu2 C7 151.31(16) . 5_676 ?
O3 Cu2 C7 28.69(16) 5_676 5_676 ?
N6 Cu2 C7 94.39(17) . . ?
N6 Cu2 C7 85.61(17) 5_676 . ?
O4 Cu2 C7 30.53(19) . . ?
O4 Cu2 C7 149.47(19) 5_676 . ?
O3 Cu2 C7 28.69(16) . . ?
O3 Cu2 C7 151.31(16) 5_676 . ?
C7 Cu2 C7 180.0 5_676 . ?
C14 O5 C16 119.3(4) . . ?
C13 N2 N1 123.7(4) . . ?
N2 N1 C1 110.6(4) . . ?
N2 N1 Cu1 124.5(3) . . ?
C1 N1 Cu1 124.5(3) . . ?
C7 O3 Cu2 80.2(3) . . ?
C22 O1 Cu1 133.8(3) . . ?
C17 N5 C21 117.7(5) . . ?
C17 N5 Cu1 123.5(4) . . ?
C21 N5 Cu1 118.7(4) . . ?
C7 O4 Cu2 95.3(4) . . ?
C14 N3 Cu1 125.6(4) . . ?
C14 N3 H3N 117.2 . . ?
Cu1 N3 H3N 117.2 . . ?
C8 N6 C12 117.4(6) . . ?
C8 N6 Cu2 121.6(4) . . ?
C12 N6 Cu2 120.9(5) . . ?
C2 C1 C6 117.1(5) . . ?
C2 C1 N1 122.9(4) . . ?
C6 C1 N1 120.1(4) . . ?
C3 C2 C1 118.5(4) . . ?
C3 C2 C22 116.3(5) . . ?
C1 C2 C22 125.2(5) . . ?
C5 C6 C1 122.7(5) . . ?
C5 C6 H6 118.6 . . ?
C1 C6 H6 118.6 . . ?
N2 C13 C14 129.3(4) . . ?
N2 C13 C15 112.6(4) . . ?
C14 C13 C15 118.0(5) . . ?
C4 C3 C2 123.2(5) . . ?
C4 C3 H3 118.4 . . ?
C2 C3 H3 118.4 . . ?
C6 C5 C4 119.7(5) . . ?
C6 C5 C7 117.5(5) . . ?
C4 C5 C7 122.8(6) . . ?
N3 C14 O5 126.9(5) . . ?
N3 C14 C13 122.2(5) . . ?
O5 C14 C13 110.9(4) . . ?
C3 C4 C5 118.9(5) . . ?
C3 C4 H4 120.6 . . ?
C5 C4 H4 120.6 . . ?
N4 C15 C13 175.9(6) . . ?
O2 C22 O1 120.6(5) . . ?
O2 C22 C2 119.4(5) . . ?
O1 C22 C2 120.0(5) . . ?
N5 C21 C20 122.9(6) . . ?
N5 C21 H21 118.5 . . ?
C20 C21 H21 118.5 . . ?
C19 C20 C21 119.4(6) . . ?
C19 C20 H20 120.3 . . ?
C21 C20 H20 120.3 . . ?
O5 C16 H16A 109.5 . . ?
O5 C16 H16B 109.5 . . ?
H16A C16 H16B 109.5 . . ?
O5 C16 H16C 109.5 . . ?
H16A C16 H16C 109.5 . . ?
H16B C16 H16C 109.5 . . ?
O3 C7 O4 124.9(5) . . ?
O3 C7 C5 121.1(6) . . ?
O4 C7 C5 114.0(6) . . ?
O3 C7 Cu2 71.1(3) . . ?
O4 C7 Cu2 54.1(3) . . ?
C5 C7 Cu2 166.4(5) . . ?
C20 C19 C18 119.8(6) . . ?
C20 C19 H19 120.1 . . ?
C18 C19 H19 120.1 . . ?
N6 C8 C9 123.0(7) . . ?
N6 C8 H8 118.5 . . ?
C9 C8 H8 118.5 . . ?
N5 C17 C18 123.0(6) . . ?
N5 C17 H17 118.5 . . ?
C18 C17 H17 118.5 . . ?
C19 C18 C17 117.1(7) . . ?
C19 C18 H18 121.4 . . ?
C17 C18 H18 121.4 . . ?
N6 C12 C11 122.0(7) . . ?
N6 C12 H12 119.0 . . ?
C11 C12 H12 119.0 . . ?
C10 C9 C8 118.9(7) . . ?
C10 C9 H9 120.6 . . ?
C8 C9 H9 120.6 . . ?
C11 C10 C9 119.4(8) . . ?
C11 C10 H10 120.3 . . ?
C9 C10 H10 120.3 . . ?
C10 C11 C12 119.3(8) . . ?
C10 C11 H11 120.3 . . ?
C12 C11 H11 120.3 . . ?

loop_
_geom_bond_atom_site_label_1
_geom_bond_atom_site_label_2
_geom_bond_distance
_geom_bond_site_symmetry_2
_geom_bond_publ_flag
Cu1 O1 1.888(4) . ?
Cu1 N3 1.929(4) . ?
Cu1 N1 1.947(4) . ?
Cu1 N5 2.041(4) . ?
Cu2 N6 1.998(5) . ?
Cu2 N6 1.998(5) 5_676 ?
Cu2 O4 2.044(4) . ?
Cu2 O4 2.044(4) 5_676 ?
Cu2 O3 2.411(4) . ?
Cu2 O3 2.411(4) 5_676 ?
Cu2 C7 2.511(5) 5_676 ?
Cu2 C7 2.512(5) . ?
O5 C14 1.349(6) . ?
O5 C16 1.435(6) . ?
N2 C13 1.309(6) . ?
N2 N1 1.314(5) . ?
N1 C1 1.422(6) . ?
O2 C22 1.216(6) . ?
O3 C7 1.223(7) . ?
O1 C22 1.266(6) . ?
N5 C17 1.311(7) . ?
N5 C21 1.342(7) . ?
O4 C7 1.281(7) . ?
N3 C14 1.279(6) . ?
N3 H3N 0.8600 . ?
N6 C8 1.304(8) . ?
N6 C12 1.344(8) . ?
C1 C2 1.411(7) . ?
C1 C6 1.413(6) . ?
C2 C3 1.377(7) . ?
C2 C22 1.493(6) . ?
C6 C5 1.356(7) . ?
C6 H6 0.9300 . ?
C13 C14 1.440(7) . ?
C13 C15 1.445(7) . ?
C3 C4 1.372(7) . ?
C3 H3 0.9300 . ?
C5 C4 1.377(7) . ?
C5 C7 1.530(7) . ?
C4 H4 0.9300 . ?
N4 C15 1.129(6) . ?
C21 C20 1.358(7) . ?
C21 H21 0.9300 . ?
C20 C19 1.345(9) . ?
C20 H20 0.9300 . ?
C16 H16A 0.9600 . ?
C16 H16B 0.9600 . ?
C16 H16C 0.9600 . ?
C19 C18 1.379(9) . ?
C19 H19 0.9300 . ?
C8 C9 1.376(9) . ?
C8 H8 0.9300 . ?
C17 C18 1.404(8) . ?
C17 H17 0.9300 . ?
C18 H18 0.9300 . ?
C12 C11 1.372(10) . ?
C12 H12 0.9300 . ?
C9 C10 1.350(10) . ?
C9 H9 0.9300 . ?
C10 C11 1.336(11) . ?
C10 H10 0.9300 . ?
C11 H11 0.9300 . ?

loop_
_geom_hbond_atom_site_label_D
_geom_hbond_atom_site_label_H
_geom_hbond_atom_site_label_A
_geom_hbond_distance_DH
_geom_hbond_distance_HA
_geom_hbond_distance_DA
_geom_hbond_angle_DHA
_geom_hbond_site_symmetry_A
_geom_hbond_publ_flag
N3 H3N O2 0.86 2.14 2.996(5) 172.7 4_645 yes

loop_
_geom_torsion_atom_site_label_1
_geom_torsion_atom_site_label_2
_geom_torsion_atom_site_label_3
_geom_torsion_atom_site_label_4
_geom_torsion
_geom_torsion_site_symmetry_1
_geom_torsion_site_symmetry_2
_geom_torsion_site_symmetry_3
_geom_torsion_site_symmetry_4
_geom_torsion_publ_flag
C13 N2 N1 C1 178.6(4) . . . . ?
C13 N2 N1 Cu1 -7.3(6) . . . . ?
N3 Cu1 O1 C22 125.1(7) . . . . ?
N1 Cu1 O1 C22 10.4(6) . . . . ?
N5 Cu1 O1 C22 -159.2(6) . . . . ?
N2 N1 C1 C2 -177.2(4) . . . . ?
Cu1 N1 C1 C2 8.8(6) . . . . ?
N2 N1 C1 C6 2.7(6) . . . . ?
Cu1 N1 C1 C6 -171.3(3) . . . . ?
C6 C1 C2 C3 -0.7(7) . . . . ?
N1 C1 C2 C3 179.2(4) . . . . ?
C6 C1 C2 C22 177.3(5) . . . . ?
N1 C1 C2 C22 -2.8(8) . . . . ?
C2 C1 C6 C5 -0.5(7) . . . . ?
N1 C1 C6 C5 179.5(4) . . . . ?
N1 N2 C13 C14 -0.7(8) . . . . ?
N1 N2 C13 C15 177.5(4) . . . . ?
C1 C2 C3 C4 0.8(8) . . . . ?
C22 C2 C3 C4 -177.3(5) . . . . ?
C1 C6 C5 C4 1.7(8) . . . . ?
C1 C6 C5 C7 -176.6(4) . . . . ?
Cu1 N3 C14 O5 -176.1(4) . . . . ?
Cu1 N3 C14 C13 4.6(7) . . . . ?
C16 O5 C14 N3 0.3(8) . . . . ?
C16 O5 C14 C13 179.7(5) . . . . ?
N2 C13 C14 N3 2.3(9) . . . . ?
C15 C13 C14 N3 -175.8(5) . . . . ?
N2 C13 C14 O5 -177.1(5) . . . . ?
C15 C13 C14 O5 4.7(7) . . . . ?
C2 C3 C4 C5 0.3(9) . . . . ?
C6 C5 C4 C3 -1.5(8) . . . . ?
C7 C5 C4 C3 176.6(5) . . . . ?
Cu1 O1 C22 O2 171.1(4) . . . . ?
Cu1 O1 C22 C2 -7.4(9) . . . . ?
C3 C2 C22 O2 1.0(8) . . . . ?
C1 C2 C22 O2 -177.0(5) . . . . ?
C3 C2 C22 O1 179.5(5) . . . . ?
C1 C2 C22 O1 1.5(8) . . . . ?
C17 N5 C21 C20 0.4(9) . . . . ?
Cu1 N5 C21 C20 176.8(4) . . . . ?
N5 C21 C20 C19 -1.5(9) . . . . ?
Cu2 O3 C7 O4 -5.7(5) . . . . ?
Cu2 O3 C7 C5 173.2(5) . . . . ?
Cu2 O4 C7 O3 6.6(6) . . . . ?
Cu2 O4 C7 C5 -172.3(4) . . . . ?
C6 C5 C7 O3 5.6(8) . . . . ?
C4 C5 C7 O3 -172.6(5) . . . . ?
C6 C5 C7 O4 -175.4(5) . . . . ?
C4 C5 C7 O4 6.4(7) . . . . ?
C6 C5 C7 Cu2 157.1(15) . . . . ?
C4 C5 C7 Cu2 -21(2) . . . . ?
C21 C20 C19 C18 2.9(10) . . . . ?
C12 N6 C8 C9 0.2(10) . . . . ?
Cu2 N6 C8 C9 -175.6(5) . . . . ?
C21 N5 C17 C18 -0.9(10) . . . . ?
Cu1 N5 C17 C18 -177.1(6) . . . . ?
C20 C19 C18 C17 -3.3(11) . . . . ?
N5 C17 C18 C19 2.3(12) . . . . ?
C8 N6 C12 C11 -0.2(11) . . . . ?
Cu2 N6 C12 C11 175.7(7) . . . . ?
N6 C8 C9 C10 -0.5(11) . . . . ?
C8 C9 C10 C11 0.9(13) . . . . ?
C9 C10 C11 C12 -0.9(15) . . . . ?
N6 C12 C11 C10 0.6(15) . . . . ?
